data_4123676
loop_
_publ_author_name
'Mohamed, Rana K.'
'Mondal, Sayantan'
'Gold, Brian'
'Evoniuk, Christopher J.'
'Banerjee, Tanmay'
'Hanson, Kenneth'
'Alabugin, Igor V.'

_publ_section_title
;
 Alkenes as alkyne equivalents in radical cascades terminated by
 fragmentations: overcoming stereoelectronic restrictions on ring
 expansions for the preparation of expanded polyaromatics.
;
_journal_issue 19
_journal_name_full 'Journal of the American Chemical Society'
_journal_page_first 6335
_journal_page_last 6349
_journal_paper_doi 10.1021/jacs.5b02373
_journal_volume 137
_journal_year 2015
_chemical_formula_moiety 'C36 H24'
_chemical_formula_sum 'C36 H24'
_chemical_formula_weight 456.55
_chemical_name_systematic
; 
 ? 
;
_space_group_IT_number 33
_space_group_name_Hall 'P 2c -2n'
_symmetry_cell_setting orthorhombic
_symmetry_space_group_name_Hall 'P 2c -2n'
_symmetry_space_group_name_H-M 'P n a 21'
_atom_sites_solution_hydrogens geom
_atom_sites_solution_primary direct
_atom_sites_solution_secondary difmap
_audit_creation_method SHELXL-97
_cell_angle_alpha 90.00
_cell_angle_beta 90.00
_cell_angle_gamma 90.00
_cell_formula_units_Z 4
_cell_length_a 7.3179(6)
_cell_length_b 23.2967(17)
_cell_length_c 14.4155(13)
_cell_measurement_reflns_used 261
_cell_measurement_temperature 173(2)
_cell_volume 2457.6(3)
_computing_cell_refinement 'Saint V8.27(Bruker AXS, 2011)'
_computing_data_collection 'Apex2 V2012.12-0(Bruker AXS, 2012'
_computing_data_reduction 'Saint V8.27(Bruker AXS, 2011)'
_computing_molecular_graphics 'X-Seed (Barbour, 2001)'
_computing_publication_material 'SHELXL-97 (Sheldrick, 1997)'
_computing_structure_refinement 'SHELXL-97 (Sheldrick, 1997)'
_computing_structure_solution 'SHELXS-97 (Sheldrick, 1990)'
_diffrn_ambient_temperature 173(2)
_diffrn_measured_fraction_theta_full 0.968
_diffrn_measured_fraction_theta_max 0.968
_diffrn_measurement_device_type 'Bruker D8 Quest-photon 100 detector'
_diffrn_measurement_method 'profile data from \w scans'
_diffrn_radiation_monochromator graphite
_diffrn_radiation_source 'fine-focus sealed tube'
_diffrn_radiation_type MoK\a
_diffrn_radiation_wavelength 0.71073
_diffrn_reflns_av_R_equivalents 0.0309
_diffrn_reflns_av_sigmaI/netI 0.0334
_diffrn_reflns_limit_h_max 9
_diffrn_reflns_limit_h_min -9
_diffrn_reflns_limit_k_max 30
_diffrn_reflns_limit_k_min -25
_diffrn_reflns_limit_l_max 19
_diffrn_reflns_limit_l_min -19
_diffrn_reflns_number 20072
_diffrn_reflns_theta_full 28.28
_diffrn_reflns_theta_max 28.28
_diffrn_reflns_theta_min 1.66
_exptl_absorpt_coefficient_mu 0.070
_exptl_absorpt_correction_T_max 0.9965
_exptl_absorpt_correction_T_min 0.9924
_exptl_absorpt_correction_type empirical
_exptl_absorpt_process_details 'SADABS v2012/1(Bruker, 2012)'
_exptl_crystal_colour colorless
_exptl_crystal_density_diffrn 1.234
_exptl_crystal_density_method 'not measured'
_exptl_crystal_description needle
_exptl_crystal_F_000 960
_exptl_crystal_size_max 0.11
_exptl_crystal_size_mid 0.06
_exptl_crystal_size_min 0.05
_refine_diff_density_max 0.358
_refine_diff_density_min -0.148
_refine_diff_density_rms 0.036
_refine_ls_abs_structure_details 'Flack H D (1983), Acta Cryst. A39, 876-881'
_refine_ls_abs_structure_Flack -1(10)
_refine_ls_extinction_method none
_refine_ls_goodness_of_fit_ref 1.013
_refine_ls_hydrogen_treatment mixed
_refine_ls_matrix_type full
_refine_ls_number_parameters 325
_refine_ls_number_reflns 5695
_refine_ls_number_restraints 1
_refine_ls_restrained_S_all 1.013
_refine_ls_R_factor_all 0.0721
_refine_ls_R_factor_gt 0.0532
_refine_ls_shift/su_max 0.000
_refine_ls_shift/su_mean 0.000
_refine_ls_structure_factor_coef Fsqd
_refine_ls_weighting_details 'calc w=1/[\s^2^(Fo^2^)+(0.0839P)^2^+0.3660P] where P=(Fo^2^+2Fc^2^)/3'
_refine_ls_weighting_scheme calc
_refine_ls_wR_factor_gt 0.1372
_refine_ls_wR_factor_ref 0.1503
_reflns_number_gt 4434
_reflns_number_total 5695
_reflns_threshold_expression >2sigma(I)
_cod_data_source_file ja5b02373_si_002.cif
_cod_data_source_block
;
;
_cod_depositor_comments
;
The following automatic conversions were performed:

'_symmetry_cell_setting' value 'Orthorhombic' changed to
'orthorhombic' according to
/usr/data/users/saulius/crontab/automatic-downloads/rss-feeds/ACS/lib/dictionaries/cif_core.dic
dictionary named 'cif_core.dic' version 2.4.2 from 2011-04-26.

Automatic conversion script
Id: cif_fix_values 3271 2015-04-21 07:52:19Z andrius 

 Adding full bibliography for 4123676.cif.
;
_cod_database_code 4123676

loop_
_symmetry_equiv_pos_as_xyz
'x, y, z'
'-x, -y, z+1/2'
'-x+1/2, y+1/2, z+1/2'
'x+1/2, -y+1/2, z'

loop_
_atom_site_label
_atom_site_type_symbol
_atom_site_fract_x
_atom_site_fract_y
_atom_site_fract_z
_atom_site_U_iso_or_equiv
_atom_site_adp_type
_atom_site_occupancy
_atom_site_symmetry_multiplicity
_atom_site_calc_flag
_atom_site_refinement_flags
C5 C 0.9040(5) 0.34897(19) 0.7754(2) 0.0846(10) Uani 1 1 d .
H5 H 0.9206 0.3464 0.8407 0.101 Uiso 1 1 calc R
C4 C 0.9774(4) 0.39591(17) 0.7263(2) 0.0766(9) Uani 1 1 d .
H4 H 1.0440 0.4247 0.7585 0.092 Uiso 1 1 calc R
C3 C 0.9531(3) 0.40018(13) 0.6324(2) 0.0588(7) Uani 1 1 d .
H3 H 1.0020 0.4323 0.6002 0.071 Uiso 1 1 calc R
C2 C 0.8571(3) 0.35788(11) 0.58288(17) 0.0466(6) Uani 1 1 d .
C1 C 0.8357(3) 0.36068(10) 0.48525(17) 0.0430(5) Uani 1 1 d .
H1 H 0.8845 0.3927 0.4527 0.052 Uiso 1 1 calc R
C10 C 0.7467(3) 0.31860(9) 0.43637(17) 0.0414(5) Uani 1 1 d .
C11 C 0.7256(3) 0.32181(10) 0.33382(17) 0.0415(5) Uani 1 1 d .
C12 C 0.7319(3) 0.27192(10) 0.28089(18) 0.0434(5) Uani 1 1 d .
H12 H 0.7492 0.2361 0.3112 0.052 Uiso 1 1 calc R
C13 C 0.7137(3) 0.27297(9) 0.18577(18) 0.0438(5) Uani 1 1 d .
C17 C 0.7226(3) 0.21928(10) 0.13069(18) 0.0433(5) Uani 1 1 d .
C26 C 0.7959(3) 0.21908(10) 0.04492(18) 0.0474(6) Uani 1 1 d .
H26 H 0.8379 0.2541 0.0188 0.057 Uiso 1 1 calc R
C25 C 0.8118(3) 0.16691(11) -0.00810(18) 0.0492(6) Uani 1 1 d .
C20 C 0.7465(3) 0.11630(10) 0.03123(17) 0.0456(6) Uani 1 1 d .
C21 C 0.7637(4) 0.06340(13) -0.0211(2) 0.0615(8) Uani 1 1 d .
H21 H 0.7191 0.0284 0.0039 0.074 Uiso 1 1 calc R
C22 C 0.8442(4) 0.06428(16) -0.1060(2) 0.0737(9) Uani 1 1 d .
H22 H 0.8546 0.0296 -0.1403 0.088 Uiso 1 1 calc R
C32 C 0.6927(4) 0.60124(13) -0.0780(2) 0.0638(8) Uani 1 1 d .
H32 H 0.6838 0.6374 -0.1083 0.077 Uiso 1 1 calc R
C33 C 0.6113(3) 0.59334(11) 0.0057(2) 0.0558(7) Uani 1 1 d .
H33 H 0.5461 0.6241 0.0335 0.067 Uiso 1 1 calc R
C34 C 0.6225(3) 0.54001(9) 0.05176(18) 0.0446(5) Uani 1 1 d .
C35 C 0.5370(3) 0.52938(10) 0.13752(18) 0.0468(5) Uani 1 1 d .
H35 H 0.4651 0.5588 0.1650 0.056 Uiso 1 1 calc R
C36 C 0.5544(3) 0.47805(9) 0.18223(17) 0.0427(5) Uani 1 1 d .
H36 H 0.4954 0.4724 0.2402 0.051 Uiso 1 1 calc R
C27 C 0.6598(3) 0.43299(9) 0.14298(16) 0.0402(5) Uani 1 1 d .
C15 C 0.6826(3) 0.37715(9) 0.19211(16) 0.0402(5) Uani 1 1 d .
C14 C 0.6889(3) 0.32612(9) 0.14191(18) 0.0426(5) Uani 1 1 d .
H14 H 0.6761 0.3273 0.0764 0.051 Uiso 1 1 calc R
C18 C 0.6569(3) 0.16656(10) 0.16879(19) 0.0473(6) Uani 1 1 d .
H18 H 0.6036 0.1664 0.2289 0.057 Uiso 1 1 calc R
C19 C 0.6692(3) 0.11665(11) 0.12058(18) 0.0491(6) Uani 1 1 d .
H19 H 0.6256 0.0819 0.1472 0.059 Uiso 1 1 calc R
C23 C 0.9125(5) 0.11571(16) -0.1442(2) 0.0775(9) Uani 1 1 d .
H23 H 0.9709 0.1153 -0.2031 0.093 Uiso 1 1 calc R
C24 C 0.8947(4) 0.16664(14) -0.0962(2) 0.0679(8) Uani 1 1 d .
H24 H 0.9383 0.2014 -0.1225 0.081 Uiso 1 1 calc R
C6 C 0.8100(4) 0.30765(16) 0.7301(2) 0.0715(9) Uani 1 1 d .
H6 H 0.7605 0.2763 0.7640 0.086 Uiso 1 1 calc R
C7 C 0.7839(3) 0.31042(12) 0.63140(19) 0.0547(7) Uani 1 1 d .
C8 C 0.6937(4) 0.26795(12) 0.58189(19) 0.0548(7) Uani 1 1 d .
H8 H 0.6445 0.2359 0.6141 0.066 Uiso 1 1 calc R
C9 C 0.6739(3) 0.27119(10) 0.4873(2) 0.0498(6) Uani 1 1 d .
H9 H 0.6110 0.2415 0.4552 0.060 Uiso 1 1 calc R
C16 C 0.7003(3) 0.37427(9) 0.28812(16) 0.0387(5) Uani 1 1 d .
H16 H 0.6950 0.4086 0.3235 0.046 Uiso 1 1 calc R
C28 C 0.7396(3) 0.44159(10) 0.05832(16) 0.0420(5) Uani 1 1 d .
H28 H 0.8076 0.4112 0.0310 0.050 Uiso 1 1 calc R
C29 C 0.7240(3) 0.49465(10) 0.00982(16) 0.0433(5) Uani 1 1 d .
C30 C 0.8063(3) 0.50383(12) -0.07675(19) 0.0534(6) Uani 1 1 d .
H30 H 0.8734 0.4738 -0.1055 0.064 Uiso 1 1 calc R
C31 C 0.7903(4) 0.55619(13) -0.1202(2) 0.0634(8) Uani 1 1 d .
H31 H 0.8456 0.5620 -0.1791 0.076 Uiso 1 1 calc R

loop_
_atom_site_aniso_label
_atom_site_aniso_U_11
_atom_site_aniso_U_22
_atom_site_aniso_U_33
_atom_site_aniso_U_23
_atom_site_aniso_U_13
_atom_site_aniso_U_12
C5 0.0641(18) 0.141(3) 0.0484(17) 0.002(2) -0.0044(15) 0.004(2)
C4 0.0550(16) 0.116(3) 0.0593(18) -0.0152(18) 0.0011(14) -0.0089(17)
C3 0.0431(13) 0.0755(18) 0.0578(16) -0.0081(14) 0.0043(12) -0.0049(12)
C2 0.0283(10) 0.0607(16) 0.0507(14) 0.0007(11) 0.0023(9) 0.0039(10)
C1 0.0300(10) 0.0470(13) 0.0519(14) 0.0015(11) 0.0042(9) -0.0023(9)
C10 0.0297(10) 0.0409(13) 0.0536(14) 0.0004(11) 0.0012(10) 0.0024(9)
C11 0.0297(10) 0.0376(12) 0.0572(16) 0.0004(10) -0.0003(9) -0.0017(9)
C12 0.0321(10) 0.0366(12) 0.0615(15) 0.0003(10) -0.0045(10) 0.0027(9)
C13 0.0321(10) 0.0369(12) 0.0624(16) -0.0080(11) -0.0049(10) 0.0020(9)
C17 0.0336(10) 0.0423(13) 0.0539(14) -0.0091(10) -0.0067(10) 0.0042(9)
C26 0.0420(12) 0.0450(13) 0.0553(15) 0.0028(11) -0.0114(11) 0.0000(10)
C25 0.0384(11) 0.0618(16) 0.0475(13) -0.0025(12) -0.0073(10) 0.0028(11)
C20 0.0332(11) 0.0518(14) 0.0517(14) -0.0067(11) -0.0121(10) 0.0060(9)
C21 0.0529(15) 0.0652(18) 0.0666(19) -0.0235(14) -0.0188(13) 0.0116(13)
C22 0.0667(18) 0.096(2) 0.0583(18) -0.0387(17) -0.0142(14) 0.0245(17)
C32 0.0514(15) 0.0578(17) 0.082(2) 0.0228(15) -0.0226(15) -0.0051(13)
C33 0.0417(12) 0.0493(14) 0.0765(19) 0.0084(13) -0.0183(12) 0.0021(11)
C34 0.0377(11) 0.0370(11) 0.0590(15) 0.0012(11) -0.0175(10) -0.0016(9)
C35 0.0397(11) 0.0414(13) 0.0592(14) -0.0069(11) -0.0078(11) 0.0063(9)
C36 0.0381(11) 0.0419(12) 0.0480(12) -0.0072(10) -0.0054(10) 0.0034(9)
C27 0.0344(10) 0.0370(11) 0.0492(13) -0.0040(10) -0.0081(9) 0.0019(8)
C15 0.0313(10) 0.0364(12) 0.0529(15) -0.0064(10) -0.0042(9) 0.0018(9)
C14 0.0345(10) 0.0407(12) 0.0526(14) -0.0056(10) -0.0093(10) 0.0020(9)
C18 0.0389(11) 0.0438(13) 0.0591(15) -0.0047(11) -0.0011(10) 0.0019(9)
C19 0.0480(13) 0.0435(14) 0.0558(16) -0.0035(11) -0.0039(11) 0.0010(10)
C23 0.078(2) 0.095(2) 0.0597(19) -0.0308(17) -0.0008(16) 0.0049(19)
C24 0.0606(17) 0.089(2) 0.0541(17) -0.0069(15) -0.0037(13) -0.0037(15)
C6 0.0557(17) 0.103(2) 0.0562(18) 0.0220(17) 0.0091(14) 0.0074(16)
C7 0.0324(11) 0.0744(18) 0.0572(16) 0.0087(14) 0.0029(11) 0.0047(11)
C8 0.0426(14) 0.0616(18) 0.0604(17) 0.0159(13) 0.0090(11) -0.0018(12)
C9 0.0337(11) 0.0470(14) 0.0688(17) 0.0011(12) 0.0018(11) -0.0035(10)
C16 0.0322(10) 0.0339(11) 0.0499(13) -0.0016(9) -0.0019(9) 0.0002(8)
C28 0.0405(11) 0.0388(12) 0.0466(13) -0.0083(10) -0.0085(9) 0.0039(9)
C29 0.0379(11) 0.0478(13) 0.0442(13) -0.0035(10) -0.0112(9) -0.0031(9)
C30 0.0496(13) 0.0596(16) 0.0509(15) -0.0002(13) -0.0092(11) -0.0051(12)
C31 0.0555(15) 0.080(2) 0.0553(17) 0.0154(15) -0.0153(13) -0.0110(14)

loop_
_atom_type_symbol
_atom_type_description
_atom_type_scat_dispersion_real
_atom_type_scat_dispersion_imag
_atom_type_scat_source
C C 0.0033 0.0016 'International Tables Vol C Tables 4.2.6.8 and 6.1.1.4'
H H 0.0000 0.0000 'International Tables Vol C Tables 4.2.6.8 and 6.1.1.4'

loop_
_geom_angle_atom_site_label_1
_geom_angle_atom_site_label_2
_geom_angle_atom_site_label_3
_geom_angle
C6 C5 C4 120.3(3)
C6 C5 H5 119.9
C4 C5 H5 119.9
C3 C4 C5 120.3(3)
C3 C4 H4 119.9
C5 C4 H4 119.9
C4 C3 C2 121.1(3)
C4 C3 H3 119.5
C2 C3 H3 119.5
C3 C2 C7 119.1(2)
C3 C2 C1 121.8(2)
C7 C2 C1 119.0(2)
C10 C1 C2 122.0(2)
C10 C1 H1 119.0
C2 C1 H1 119.0
C1 C10 C9 117.8(2)
C1 C10 C11 121.6(2)
C9 C10 C11 120.7(2)
C12 C11 C16 118.4(2)
C12 C11 C10 120.0(2)
C16 C11 C10 121.7(2)
C13 C12 C11 121.9(2)
C13 C12 H12 119.1
C11 C12 H12 119.1
C12 C13 C14 118.5(2)
C12 C13 C17 120.9(2)
C14 C13 C17 120.6(2)
C26 C17 C18 118.9(2)
C26 C17 C13 120.8(2)
C18 C17 C13 120.3(2)
C17 C26 C25 121.5(2)
C17 C26 H26 119.3
C25 C26 H26 119.3
C20 C25 C24 120.8(3)
C20 C25 C26 118.1(2)
C24 C25 C26 121.2(3)
C25 C20 C19 120.4(2)
C25 C20 C21 118.6(3)
C19 C20 C21 121.1(3)
C22 C21 C20 119.6(3)
C22 C21 H21 120.2
C20 C21 H21 120.2
C21 C22 C23 121.2(3)
C21 C22 H22 119.4
C23 C22 H22 119.4
C33 C32 C31 120.3(3)
C33 C32 H32 119.8
C31 C32 H32 119.8
C32 C33 C34 120.8(3)
C32 C33 H33 119.6
C34 C33 H33 119.6
C35 C34 C33 122.9(2)
C35 C34 C29 118.3(2)
C33 C34 C29 118.9(2)
C36 C35 C34 121.8(2)
C36 C35 H35 119.1
C34 C35 H35 119.1
C35 C36 C27 120.7(2)
C35 C36 H36 119.7
C27 C36 H36 119.7
C28 C27 C36 118.6(2)
C28 C27 C15 120.3(2)
C36 C27 C15 121.1(2)
C14 C15 C16 118.2(2)
C14 C15 C27 120.1(2)
C16 C15 C27 121.68(19)
C15 C14 C13 121.6(2)
C15 C14 H14 119.2
C13 C14 H14 119.2
C19 C18 C17 121.1(2)
C19 C18 H18 119.4
C17 C18 H18 119.4
C18 C19 C20 120.0(2)
C18 C19 H19 120.0
C20 C19 H19 120.0
C24 C23 C22 120.0(3)
C24 C23 H23 120.0
C22 C23 H23 120.0
C23 C24 C25 119.8(3)
C23 C24 H24 120.1
C25 C24 H24 120.1
C5 C6 C7 120.9(3)
C5 C6 H6 119.5
C7 C6 H6 119.5
C8 C7 C2 118.9(2)
C8 C7 C6 122.7(3)
C2 C7 C6 118.3(3)
C9 C8 C7 121.4(2)
C9 C8 H8 119.3
C7 C8 H8 119.3
C8 C9 C10 120.9(2)
C8 C9 H9 119.6
C10 C9 H9 119.6
C15 C16 C11 121.5(2)
C15 C16 H16 119.3
C11 C16 H16 119.3
C27 C28 C29 122.0(2)
C27 C28 H28 119.0
C29 C28 H28 119.0
C30 C29 C28 122.3(2)
C30 C29 C34 119.2(2)
C28 C29 C34 118.5(2)
C31 C30 C29 120.2(3)
C31 C30 H30 119.9
C29 C30 H30 119.9
C30 C31 C32 120.5(3)
C30 C31 H31 119.7
C32 C31 H31 119.7

loop_
_geom_bond_atom_site_label_1
_geom_bond_atom_site_label_2
_geom_bond_distance
C5 C6 1.351(5)
C5 C4 1.409(5)
C5 H5 0.9500
C4 C3 1.368(4)
C4 H4 0.9500
C3 C2 1.405(4)
C3 H3 0.9500
C2 C7 1.414(4)
C2 C1 1.418(3)
C1 C10 1.372(3)
C1 H1 0.9500
C10 C9 1.429(3)
C10 C11 1.488(3)
C11 C12 1.391(3)
C11 C16 1.401(3)
C12 C13 1.378(4)
C12 H12 0.9500
C13 C14 1.402(3)
C13 C17 1.483(3)
C17 C26 1.348(4)
C17 C18 1.429(3)
C26 C25 1.440(3)
C26 H26 0.9500
C25 C20 1.393(4)
C25 C24 1.407(4)
C20 C19 1.407(4)
C20 C21 1.450(3)
C21 C22 1.359(4)
C21 H21 0.9500
C22 C23 1.410(5)
C22 H22 0.9500
C32 C33 1.358(4)
C32 C31 1.407(4)
C32 H32 0.9500
C33 C34 1.412(3)
C33 H33 0.9500
C34 C35 1.408(4)
C34 C29 1.426(3)
C35 C36 1.364(3)
C35 H35 0.9500
C36 C27 1.420(3)
C36 H36 0.9500
C27 C28 1.368(3)
C27 C15 1.491(3)
C15 C14 1.393(3)
C15 C16 1.392(3)
C14 H14 0.9500
C18 C19 1.358(3)
C18 H18 0.9500
C19 H19 0.9500
C23 C24 1.380(4)
C23 H23 0.9500
C24 H24 0.9500
C6 C7 1.438(4)
C6 H6 0.9500
C7 C8 1.387(4)
C8 C9 1.374(4)
C8 H8 0.9500
C9 H9 0.9500
C16 H16 0.9500
C28 C29 1.425(3)
C28 H28 0.9500
C29 C30 1.402(4)
C30 C31 1.376(4)
C30 H30 0.9500
C31 H31 0.9500

loop_
_geom_torsion_atom_site_label_1
_geom_torsion_atom_site_label_2
_geom_torsion_atom_site_label_3
_geom_torsion_atom_site_label_4
_geom_torsion
C6 C5 C4 C3 0.4(5)
C5 C4 C3 C2 -0.8(5)
C4 C3 C2 C7 0.4(4)
C4 C3 C2 C1 -177.9(3)
C3 C2 C1 C10 178.0(2)
C7 C2 C1 C10 -0.3(3)
C2 C1 C10 C9 0.4(3)
C2 C1 C10 C11 -179.8(2)
C1 C10 C11 C12 144.6(2)
C9 C10 C11 C12 -35.5(3)
C1 C10 C11 C16 -35.0(3)
C9 C10 C11 C16 144.9(2)
C16 C11 C12 C13 -0.1(3)
C10 C11 C12 C13 -179.7(2)
C11 C12 C13 C14 0.3(3)
C11 C12 C13 C17 179.4(2)
C12 C13 C17 C26 -146.1(2)
C14 C13 C17 C26 33.1(3)
C12 C13 C17 C18 32.6(3)
C14 C13 C17 C18 -148.3(2)
C18 C17 C26 C25 -1.0(3)
C13 C17 C26 C25 177.7(2)
C17 C26 C25 C20 0.9(3)
C17 C26 C25 C24 -177.6(2)
C24 C25 C20 C19 177.9(2)
C26 C25 C20 C19 -0.6(3)
C24 C25 C20 C21 -0.8(3)
C26 C25 C20 C21 -179.3(2)
C25 C20 C21 C22 0.7(3)
C19 C20 C21 C22 -178.0(2)
C20 C21 C22 C23 0.4(4)
C31 C32 C33 C34 -0.2(4)
C32 C33 C34 C35 -178.5(2)
C32 C33 C34 C29 1.2(3)
C33 C34 C35 C36 -177.9(2)
C29 C34 C35 C36 2.4(3)
C34 C35 C36 C27 -0.4(3)
C35 C36 C27 C28 -1.6(3)
C35 C36 C27 C15 178.8(2)
C28 C27 C15 C14 -35.8(3)
C36 C27 C15 C14 143.7(2)
C28 C27 C15 C16 143.4(2)
C36 C27 C15 C16 -37.1(3)
C16 C15 C14 C13 -0.5(3)
C27 C15 C14 C13 178.8(2)
C12 C13 C14 C15 0.1(3)
C17 C13 C14 C15 -179.1(2)
C26 C17 C18 C19 0.8(3)
C13 C17 C18 C19 -177.9(2)
C17 C18 C19 C20 -0.5(4)
C25 C20 C19 C18 0.4(3)
C21 C20 C19 C18 179.1(2)
C21 C22 C23 C24 -1.5(5)
C22 C23 C24 C25 1.4(5)
C20 C25 C24 C23 -0.2(4)
C26 C25 C24 C23 178.2(3)
C4 C5 C6 C7 0.4(5)
C3 C2 C7 C8 -178.2(2)
C1 C2 C7 C8 0.2(3)
C3 C2 C7 C6 0.4(4)
C1 C2 C7 C6 178.7(2)
C5 C6 C7 C8 177.8(3)
C5 C6 C7 C2 -0.8(4)
C2 C7 C8 C9 -0.2(4)
C6 C7 C8 C9 -178.7(3)
C7 C8 C9 C10 0.3(4)
C1 C10 C9 C8 -0.4(3)
C11 C10 C9 C8 179.8(2)
C14 C15 C16 C11 0.6(3)
C27 C15 C16 C11 -178.62(19)
C12 C11 C16 C15 -0.3(3)
C10 C11 C16 C15 179.3(2)
C36 C27 C28 C29 1.6(3)
C15 C27 C28 C29 -178.8(2)
C27 C28 C29 C30 179.7(2)
C27 C28 C29 C34 0.4(3)
C35 C34 C29 C30 178.3(2)
C33 C34 C29 C30 -1.4(3)
C35 C34 C29 C28 -2.3(3)
C33 C34 C29 C28 177.9(2)
C28 C29 C30 C31 -178.8(2)
C34 C29 C30 C31 0.5(3)
C29 C30 C31 C32 0.5(4)
C33 C32 C31 C30 -0.7(4)
